data_7212044
loop_
_publ_author_name
'Chandrasekhar, Vadapalli'
'Senapati, Tapas'

_publ_section_title
;
 Trapping two different CdCl2 1D-layered structures by a
 cyclocarbophosphazene-based ligand
;
_journal_issue 3
_journal_name_full CrystEngComm
_journal_page_first 682
_journal_paper_doi 10.1039/b918776f
_journal_volume 12
_journal_year 2010
_chemical_formula_moiety 'C32 H40 Cd3 Cl6 N14 O5 P2'
_chemical_formula_sum 'C32 H40 Cd3 Cl6 N14 O5 P2'
_chemical_formula_weight 1312.62
_chemical_name_systematic
;
?
;
_space_group_IT_number 2
_symmetry_cell_setting triclinic
_symmetry_space_group_name_Hall '-P 1'
_symmetry_space_group_name_H-M 'P -1'
_atom_sites_solution_hydrogens geom
_atom_sites_solution_primary direct
_atom_sites_solution_secondary difmap
_audit_creation_method SHELXL-97
_cell_angle_alpha 76.167(5)
_cell_angle_beta 87.919(5)
_cell_angle_gamma 64.595(5)
_cell_formula_units_Z 2
_cell_length_a 14.196(5)
_cell_length_b 15.367(5)
_cell_length_c 16.615(5)
_cell_measurement_reflns_used 5888
_cell_measurement_temperature 293(2)
_cell_measurement_theta_max 28.27
_cell_measurement_theta_min 2.53
_cell_volume 3170.0(18)
_computing_cell_refinement 'Bruker SMART'
_computing_data_collection 'Bruker SMART'
_computing_data_reduction 'Bruker SAINT'
_computing_molecular_graphics 'Bruker SHELXTL'
_computing_publication_material 'Bruker SHELXTL'
_computing_structure_refinement 'Bruker SHELXTL'
_computing_structure_solution 'Bruker SHELXTL'
_diffrn_ambient_temperature 293(2)
_diffrn_measured_fraction_theta_full 0.975
_diffrn_measured_fraction_theta_max 0.975
_diffrn_measurement_device_type 'CCD area detector'
_diffrn_measurement_method 'omega scans'
_diffrn_radiation_monochromator graphite
_diffrn_radiation_source 'fine-focus sealed tube'
_diffrn_radiation_type MoK\a
_diffrn_radiation_wavelength 0.71069
_diffrn_reflns_av_R_equivalents 0.0270
_diffrn_reflns_av_sigmaI/netI 0.0570
_diffrn_reflns_limit_h_max 17
_diffrn_reflns_limit_h_min -17
_diffrn_reflns_limit_k_max 18
_diffrn_reflns_limit_k_min -18
_diffrn_reflns_limit_l_max 20
_diffrn_reflns_limit_l_min -15
_diffrn_reflns_number 17670
_diffrn_reflns_theta_full 26.00
_diffrn_reflns_theta_max 26.00
_diffrn_reflns_theta_min 2.11
_exptl_absorpt_coefficient_mu 1.341
_exptl_absorpt_correction_T_max 0.9287
_exptl_absorpt_correction_T_min 0.8776
_exptl_absorpt_correction_type empirical
_exptl_absorpt_process_details SADABS
_exptl_crystal_colour colorless
_exptl_crystal_density_diffrn 1.375
_exptl_crystal_density_method 'not measured'
_exptl_crystal_description block
_exptl_crystal_F_000 1292
_exptl_crystal_size_max 0.10
_exptl_crystal_size_mid 0.09
_exptl_crystal_size_min 0.06
_refine_diff_density_max 3.275
_refine_diff_density_min -0.939
_refine_diff_density_rms 0.240
_refine_ls_extinction_method none
_refine_ls_goodness_of_fit_ref 1.093
_refine_ls_hydrogen_treatment constr
_refine_ls_matrix_type full
_refine_ls_number_parameters 567
_refine_ls_number_reflns 12157
_refine_ls_number_restraints 0
_refine_ls_restrained_S_all 1.093
_refine_ls_R_factor_all 0.0810
_refine_ls_R_factor_gt 0.0647
_refine_ls_shift/su_max 0.001
_refine_ls_shift/su_mean 0.000
_refine_ls_structure_factor_coef Fsqd
_refine_ls_weighting_details 'calc w=1/[\s^2^(Fo^2^)+(0.1258P)^2^+8.1059P] where P=(Fo^2^+2Fc^2^)/3'
_refine_ls_weighting_scheme calc
_refine_ls_wR_factor_gt 0.1853
_refine_ls_wR_factor_ref 0.2121
_reflns_number_gt 9532
_reflns_number_total 12157
_reflns_threshold_expression >2sigma(I)
_cod_data_source_file b918776f.txt
_cod_data_source_block Complex-1
_cod_depositor_comments
;
The following automatic conversions were performed:

'_symmetry_cell_setting' value 'Triclinic' changed to 'triclinic'
according to /home/saulius/struct/CIF-dictionaries/cif_core.dic
dictionary named 'cif_core.dic' version 2.4.2 from 2011-04-26.

Automatic conversion script
Id: cif_fix_values 1891 2012-01-12 08:04:46Z andrius 
;
_cod_original_sg_symbol_H-M 'P-1 '
_cod_database_code 7212044

loop_
_symmetry_equiv_pos_as_xyz
'x, y, z'
'-x, -y, -z'

loop_
_atom_site_label
_atom_site_type_symbol
_atom_site_fract_x
_atom_site_fract_y
_atom_site_fract_z
_atom_site_U_iso_or_equiv
_atom_site_adp_type
_atom_site_occupancy
_atom_site_symmetry_multiplicity
_atom_site_calc_flag
_atom_site_refinement_flags
Cd1 Cd 0.50034(4) 0.55956(3) 0.67841(3) 0.02550(16) Uani 1 1 d .
Cd2 Cd 0.34554(4) 0.56286(4) 0.49053(3) 0.03107(17) Uani 1 1 d .
Cd3 Cd 0.54314(4) 0.43134(3) 0.91202(3) 0.02022(15) Uani 1 1 d .
Cl1 Cl 0.33746(17) 0.68460(14) 0.57748(11) 0.0420(5) Uani 1 1 d .
Cl2 Cl 0.49053(14) 0.42764(12) 0.60377(10) 0.0263(4) Uani 1 1 d .
Cl3 Cl 0.38282(13) 0.53067(12) 0.79887(10) 0.0261(3) Uani 1 1 d .
Cl4 Cl 0.65481(13) 0.43122(12) 0.78339(10) 0.0264(4) Uani 1 1 d .
Cl5 Cl 0.35394(17) 0.42842(14) 0.42229(11) 0.0372(4) Uani 1 1 d .
Cl6 Cl 0.44319(14) 0.42149(12) 1.04694(10) 0.0260(4) Uani 1 1 d .
P1 P 0.5530(2) 0.97352(15) 0.80079(12) 0.0386(5) Uani 1 1 d .
P2 P -0.01430(15) 1.00451(14) 0.17103(12) 0.0319(4) Uani 1 1 d .
O1 O 0.5250(6) 1.0250(4) 0.8768(3) 0.0522(17) Uani 1 1 d .
O2 O 0.5079(5) 0.8959(4) 0.8437(3) 0.0423(14) Uani 1 1 d .
O3 O 0.1101(4) 0.9439(4) 0.1838(3) 0.0321(11) Uani 1 1 d .
O4 O -0.0112(4) 1.1000(4) 0.1097(3) 0.0330(12) Uani 1 1 d .
O5 O 0.1970(5) 0.5554(6) 0.5496(5) 0.069(2) Uani 1 1 d .
N1 N 0.4865(6) 1.0450(5) 0.7162(4) 0.0376(15) Uani 1 1 d .
N2 N 0.6471(6) 1.0037(5) 0.6477(5) 0.0468(18) Uani 1 1 d .
N3 N 0.6740(6) 0.9218(5) 0.7937(4) 0.0432(17) Uani 1 1 d .
N4 N 0.4924(7) 1.1213(5) 0.5823(5) 0.052(2) Uani 1 1 d .
N5 N 0.8089(7) 0.8920(7) 0.7086(6) 0.073(3) Uani 1 1 d .
N6 N 0.5360(5) 1.2846(4) 0.8969(4) 0.0270(13) Uani 1 1 d .
N7 N 0.5010(5) 0.6885(4) 0.7282(4) 0.0282(13) Uani 1 1 d .
N8 N 0.2511(5) 0.7000(5) 0.3831(4) 0.0338(14) Uani 1 1 d .
N9 N -0.0628(5) 1.0258(5) 0.2553(4) 0.0366(15) Uani 1 1 d .
N10 N -0.1753(6) 0.9495(6) 0.2382(5) 0.0472(18) Uani 1 1 d .
N11 N -0.0660(5) 0.9549(5) 0.1247(4) 0.0350(15) Uani 1 1 d .
N12 N -0.1784(6) 1.0111(6) 0.3508(5) 0.0513(19) Uani 1 1 d .
N13 N -0.1874(7) 0.8944(7) 0.1233(6) 0.066(3) Uani 1 1 d .
N14 N 0.7061(5) 0.3143(4) 0.9856(3) 0.0274(13) Uani 1 1 d .
C1 C 0.7065(8) 0.9419(7) 0.7165(6) 0.048(2) Uani 1 1 d .
C2 C 0.5448(7) 1.0527(6) 0.6517(5) 0.0388(19) Uani 1 1 d .
C3 C 0.8791(10) 0.8164(9) 0.7839(9) 0.089(4) Uani 1 1 d .
H3A H 0.8461 0.8305 0.8337 0.134 Uiso 1 1 calc R
H3B H 0.9449 0.8202 0.7841 0.134 Uiso 1 1 calc R
H3C H 0.8907 0.7509 0.7814 0.134 Uiso 1 1 calc R
C4 C 0.8542(11) 0.9076(11) 0.6253(9) 0.106(5) Uani 1 1 d .
H4A H 0.8445 0.8673 0.5933 0.159 Uiso 1 1 calc R
H4B H 0.9275 0.8890 0.6339 0.159 Uiso 1 1 calc R
H4C H 0.8191 0.9763 0.5960 0.159 Uiso 1 1 calc R
C5 C 0.5450(10) 1.1344(8) 0.5039(6) 0.073(3) Uani 1 1 d .
H5A H 0.5079 1.2013 0.4708 0.110 Uiso 1 1 calc R
H5B H 0.5451 1.0887 0.4733 0.110 Uiso 1 1 calc R
H5C H 0.6157 1.1217 0.5171 0.110 Uiso 1 1 calc R
C6 C 0.3791(9) 1.1832(9) 0.5759(8) 0.080(4) Uani 1 1 d .
H6A H 0.3463 1.1699 0.5338 0.120 Uiso 1 1 calc R
H6B H 0.3654 1.2521 0.5613 0.120 Uiso 1 1 calc R
H6C H 0.3516 1.1681 0.6283 0.120 Uiso 1 1 calc R
C7 C 0.5337(7) 1.1108(5) 0.8788(5) 0.0347(18) Uani 1 1 d .
C8 C 0.5293(8) 1.1838(6) 0.8095(5) 0.044(2) Uani 1 1 d .
H8 H 0.5261 1.1757 0.7561 0.053 Uiso 1 1 calc R
C9 C 0.5299(7) 1.2690(5) 0.8226(5) 0.0362(18) Uani 1 1 d .
H9 H 0.5257 1.3188 0.7762 0.043 Uiso 1 1 calc R
C10 C 0.5407(7) 1.2132(6) 0.9624(5) 0.0397(19) Uani 1 1 d .
H10 H 0.5451 1.2228 1.0151 0.048 Uiso 1 1 calc R
C11 C 0.5393(7) 1.1258(6) 0.9566(4) 0.040(2) Uani 1 1 d .
H11 H 0.5421 1.0780 1.0041 0.048 Uiso 1 1 calc R
C12 C 0.5085(7) 0.8268(5) 0.8020(4) 0.0358(19) Uani 1 1 d .
C13 C 0.5999(7) 0.7547(6) 0.7866(5) 0.0379(18) Uani 1 1 d .
H13 H 0.6643 0.7514 0.8006 0.045 Uiso 1 1 calc R
C14 C 0.5920(7) 0.6866(6) 0.7490(5) 0.0365(18) Uani 1 1 d .
H14 H 0.6533 0.6368 0.7376 0.044 Uiso 1 1 calc R
C15 C 0.4139(7) 0.7594(5) 0.7451(5) 0.0363(18) Uani 1 1 d .
H15 H 0.3502 0.7612 0.7310 0.044 Uiso 1 1 calc R
C16 C 0.4131(7) 0.8296(6) 0.7822(5) 0.0375(18) Uani 1 1 d .
H16 H 0.3507 0.8779 0.7939 0.045 Uiso 1 1 calc R
C17 C 0.2776(7) 0.7730(6) 0.3664(5) 0.042(2) Uani 1 1 d .
H17 H 0.3309 0.7693 0.3999 0.050 Uiso 1 1 calc R
C18 C 0.2305(7) 0.8556(6) 0.3015(5) 0.0423(19) Uani 1 1 d .
H18 H 0.2505 0.9072 0.2925 0.051 Uiso 1 1 calc R
C19 C 0.1541(6) 0.8609(5) 0.2504(4) 0.0318(16) Uani 1 1 d .
C20 C 0.1261(6) 0.7842(6) 0.2653(5) 0.0383(18) Uani 1 1 d .
H20 H 0.0750 0.7848 0.2314 0.046 Uiso 1 1 calc R
C21 C 0.1772(6) 0.7053(6) 0.3331(5) 0.0394(18) Uani 1 1 d .
H21 H 0.1585 0.6529 0.3443 0.047 Uiso 1 1 calc R
C22 C -0.1078(6) 1.1725(5) 0.0684(4) 0.0302(16) Uani 1 1 d .
C23 C -0.1748(6) 1.2430(6) 0.1073(5) 0.0351(17) Uani 1 1 d .
H23 H -0.1580 1.2439 0.1606 0.042 Uiso 1 1 calc R
C24 C -0.1303(6) 1.1739(6) -0.0112(5) 0.0368(18) Uani 1 1 d .
H24 H -0.0840 1.1275 -0.0378 0.044 Uiso 1 1 calc R
C25 C -0.1366(6) 0.9931(6) 0.2787(5) 0.0389(19) Uani 1 1 d .
C26 C -0.1408(6) 0.9336(6) 0.1644(6) 0.043(2) Uani 1 1 d .
C27 C -0.1440(8) 1.0601(7) 0.3991(6) 0.056(2) Uani 1 1 d .
H27A H -0.0911 1.0111 0.4412 0.084 Uiso 1 1 calc R
H27B H -0.2022 1.1012 0.4249 0.084 Uiso 1 1 calc R
H27C H -0.1158 1.1006 0.3633 0.084 Uiso 1 1 calc R
C28 C -0.2505(10) 0.9692(10) 0.3866(7) 0.078(4) Uani 1 1 d .
H28A H -0.2857 0.9606 0.3429 0.117 Uiso 1 1 calc R
H28B H -0.3011 1.0135 0.4154 0.117 Uiso 1 1 calc R
H28C H -0.2119 0.9059 0.4248 0.117 Uiso 1 1 calc R
C29 C -0.1544(9) 0.8761(10) 0.0426(7) 0.076(4) Uani 1 1 d .
H29A H -0.1182 0.9153 0.0187 0.113 Uiso 1 1 calc R
H29B H -0.2146 0.8940 0.0066 0.113 Uiso 1 1 calc R
H29C H -0.1085 0.8069 0.0494 0.113 Uiso 1 1 calc R
C30 C -0.2612(11) 0.8568(13) 0.1635(9) 0.101(5) Uani 1 1 d .
H30A H -0.2235 0.7881 0.1924 0.151 Uiso 1 1 calc R
H30B H -0.3106 0.8629 0.1221 0.151 Uiso 1 1 calc R
H30C H -0.2978 0.8947 0.2024 0.151 Uiso 1 1 calc R
C31 C 0.7753(6) 0.2469(5) 0.9495(4) 0.0323(17) Uani 1 1 d .
H31 H 0.7590 0.2492 0.8951 0.039 Uiso 1 1 calc R
C32 C 0.7315(6) 0.3126(5) 1.0630(4) 0.0320(16) Uani 1 1 d .
H32 H 0.6843 0.3602 1.0882 0.038 Uiso 1 1 calc R

loop_
_atom_site_aniso_label
_atom_site_aniso_U_11
_atom_site_aniso_U_22
_atom_site_aniso_U_33
_atom_site_aniso_U_23
_atom_site_aniso_U_13
_atom_site_aniso_U_12
Cd1 0.0418(3) 0.0176(3) 0.0148(3) -0.00225(19) -0.0018(2) -0.0113(2)
Cd2 0.0376(3) 0.0295(3) 0.0171(3) -0.0023(2) -0.0045(2) -0.0076(2)
Cd3 0.0284(3) 0.0144(2) 0.0145(2) -0.00278(18) -0.00052(18) -0.00641(19)
Cl1 0.0563(12) 0.0265(9) 0.0221(9) -0.0065(7) -0.0110(8) 0.0029(8)
Cl2 0.0390(9) 0.0206(8) 0.0157(7) -0.0026(6) -0.0033(6) -0.0100(7)
Cl3 0.0295(8) 0.0241(8) 0.0195(8) -0.0046(6) -0.0012(6) -0.0071(7)
Cl4 0.0317(8) 0.0245(8) 0.0167(7) -0.0019(6) 0.0016(6) -0.0083(7)
Cl5 0.0619(12) 0.0405(10) 0.0196(8) -0.0036(8) 0.0051(8) -0.0338(10)
Cl6 0.0406(9) 0.0216(8) 0.0201(8) -0.0073(6) 0.0074(7) -0.0169(7)
P1 0.0779(15) 0.0292(10) 0.0227(10) -0.0093(8) 0.0117(10) -0.0351(11)
P2 0.0280(9) 0.0290(10) 0.0209(9) -0.0032(8) -0.0008(7) 0.0027(8)
O1 0.113(5) 0.041(3) 0.027(3) -0.018(3) 0.022(3) -0.054(4)
O2 0.090(4) 0.031(3) 0.027(3) -0.015(2) 0.022(3) -0.042(3)
O3 0.028(3) 0.027(3) 0.023(3) 0.001(2) -0.003(2) 0.001(2)
O4 0.028(3) 0.030(3) 0.025(3) 0.001(2) -0.003(2) -0.001(2)
O5 0.041(4) 0.083(5) 0.073(5) -0.018(4) 0.010(3) -0.018(4)
N1 0.065(4) 0.027(3) 0.030(3) -0.010(3) 0.010(3) -0.028(3)
N2 0.065(5) 0.037(4) 0.037(4) -0.005(3) 0.016(4) -0.024(4)
N3 0.069(5) 0.039(4) 0.035(4) -0.010(3) 0.001(3) -0.035(4)
N4 0.078(6) 0.038(4) 0.035(4) 0.000(3) 0.011(4) -0.027(4)
N5 0.061(6) 0.074(6) 0.075(7) -0.010(5) 0.012(5) -0.025(5)
N6 0.038(3) 0.017(3) 0.025(3) -0.005(2) 0.004(3) -0.011(3)
N7 0.044(4) 0.021(3) 0.021(3) -0.002(2) 0.001(3) -0.016(3)
N8 0.035(3) 0.035(3) 0.022(3) -0.006(3) -0.004(3) -0.007(3)
N9 0.036(3) 0.035(3) 0.023(3) -0.006(3) 0.000(3) -0.001(3)
N10 0.052(4) 0.050(4) 0.049(4) -0.025(4) 0.022(4) -0.025(4)
N11 0.029(3) 0.034(3) 0.031(3) -0.012(3) 0.000(3) -0.001(3)
N12 0.061(5) 0.050(4) 0.037(4) -0.016(4) 0.021(4) -0.018(4)
N13 0.064(5) 0.090(7) 0.070(6) -0.058(5) 0.033(5) -0.039(5)
N14 0.034(3) 0.017(3) 0.019(3) -0.005(2) -0.001(2) 0.000(2)
C1 0.057(6) 0.047(5) 0.048(5) -0.012(4) 0.006(4) -0.030(5)
C2 0.071(6) 0.027(4) 0.028(4) -0.010(3) 0.014(4) -0.028(4)
C3 0.076(8) 0.064(7) 0.114(12) 0.006(7) -0.024(8) -0.029(7)
C4 0.079(9) 0.105(11) 0.101(11) 0.005(9) 0.029(8) -0.026(8)
C5 0.115(10) 0.057(6) 0.031(5) 0.001(5) 0.018(6) -0.029(6)
C6 0.071(8) 0.067(7) 0.076(8) 0.018(6) 0.006(6) -0.025(6)
C7 0.067(5) 0.019(3) 0.028(4) -0.006(3) 0.009(4) -0.027(4)
C8 0.087(7) 0.044(5) 0.015(3) -0.007(3) 0.009(4) -0.042(5)
C9 0.066(5) 0.028(4) 0.019(4) -0.001(3) 0.008(3) -0.027(4)
C10 0.071(6) 0.029(4) 0.024(4) -0.013(3) 0.010(4) -0.025(4)
C11 0.084(6) 0.033(4) 0.014(3) -0.004(3) 0.013(4) -0.039(4)
C12 0.077(6) 0.019(3) 0.021(3) -0.005(3) 0.013(4) -0.030(4)
C13 0.060(5) 0.036(4) 0.032(4) -0.010(3) 0.011(4) -0.034(4)
C14 0.060(5) 0.029(4) 0.022(4) -0.009(3) 0.010(3) -0.021(4)
C15 0.055(5) 0.022(4) 0.028(4) -0.005(3) 0.001(3) -0.014(3)
C16 0.052(5) 0.027(4) 0.030(4) -0.011(3) 0.010(4) -0.014(4)
C17 0.044(5) 0.035(4) 0.037(5) 0.003(4) -0.016(4) -0.013(4)
C18 0.045(5) 0.034(4) 0.040(5) 0.001(4) -0.005(4) -0.015(4)
C19 0.029(4) 0.030(4) 0.021(3) -0.007(3) 0.000(3) 0.002(3)
C20 0.031(4) 0.039(4) 0.027(4) -0.003(3) -0.008(3) -0.002(3)
C21 0.039(4) 0.043(5) 0.030(4) -0.011(4) 0.002(3) -0.011(4)
C22 0.029(4) 0.026(4) 0.023(4) -0.002(3) -0.001(3) -0.002(3)
C23 0.036(4) 0.039(4) 0.021(4) -0.012(3) -0.006(3) -0.005(3)
C24 0.034(4) 0.038(4) 0.022(4) -0.014(3) -0.002(3) 0.004(3)
C25 0.041(4) 0.030(4) 0.031(4) -0.005(3) 0.010(3) -0.004(3)
C26 0.039(4) 0.040(5) 0.047(5) -0.019(4) 0.011(4) -0.010(4)
C27 0.066(6) 0.060(6) 0.036(5) -0.025(5) 0.014(4) -0.017(5)
C28 0.095(9) 0.098(9) 0.058(7) -0.035(7) 0.050(7) -0.052(8)
C29 0.068(7) 0.116(10) 0.072(8) -0.067(8) 0.030(6) -0.046(7)
C30 0.099(10) 0.163(14) 0.105(11) -0.084(11) 0.058(9) -0.095(11)
C31 0.038(4) 0.027(4) 0.017(3) -0.006(3) 0.000(3) 0.001(3)
C32 0.040(4) 0.031(4) 0.023(4) -0.013(3) 0.003(3) -0.011(3)

loop_
_atom_type_symbol
_atom_type_description
_atom_type_scat_dispersion_real
_atom_type_scat_dispersion_imag
_atom_type_scat_source
C C 0.0033 0.0016 'International Tables Vol C Tables 4.2.6.8 and 6.1.1.4'
H H 0.0000 0.0000 'International Tables Vol C Tables 4.2.6.8 and 6.1.1.4'
N N 0.0061 0.0033 'International Tables Vol C Tables 4.2.6.8 and 6.1.1.4'
O O 0.0106 0.0060 'International Tables Vol C Tables 4.2.6.8 and 6.1.1.4'
P P 0.1023 0.0942 'International Tables Vol C Tables 4.2.6.8 and 6.1.1.4'
Cd Cd -0.8075 1.2024 'International Tables Vol C Tables 4.2.6.8 and 6.1.1.4'
Cl Cl 0.1484 0.1585 'International Tables Vol C Tables 4.2.6.8 and 6.1.1.4'

loop_
_geom_angle_atom_site_label_1
_geom_angle_atom_site_label_2
_geom_angle_atom_site_label_3
_geom_angle
_geom_angle_site_symmetry_1
_geom_angle_site_symmetry_3
N7 Cd1 Cl4 90.82(15) . .
N7 Cd1 Cl1 90.40(15) . .
Cl4 Cd1 Cl1 176.59(7) . .
N7 Cd1 Cl3 88.59(15) . .
Cl4 Cd1 Cl3 84.71(6) . .
Cl1 Cd1 Cl3 92.13(7) . .
N7 Cd1 Cl5 89.39(16) . 2_666
Cl4 Cd1 Cl5 85.47(6) . 2_666
Cl1 Cd1 Cl5 97.73(7) . 2_666
Cl3 Cd1 Cl5 169.95(6) . 2_666
N7 Cd1 Cl2 173.09(15) . .
Cl4 Cd1 Cl2 95.23(6) . .
Cl1 Cd1 Cl2 83.74(6) . .
Cl3 Cd1 Cl2 95.26(6) . .
Cl5 Cd1 Cl2 87.79(6) 2_666 .
N8 Cd2 O5 94.0(3) . .
N8 Cd2 Cl5 98.16(16) . .
O5 Cd2 Cl5 86.4(2) . .
N8 Cd2 Cl1 88.03(16) . .
O5 Cd2 Cl1 89.6(2) . .
Cl5 Cd2 Cl1 172.83(6) . .
N8 Cd2 Cl2 164.12(17) . .
O5 Cd2 Cl2 100.26(19) . .
Cl5 Cd2 Cl2 89.73(6) . .
Cl1 Cd2 Cl2 85.15(6) . .
N8 Cd2 Cl2 80.41(17) . 2_666
O5 Cd2 Cl2 170.9(2) . 2_666
Cl5 Cd2 Cl2 87.34(6) . 2_666
Cl1 Cd2 Cl2 97.30(7) . 2_666
Cl2 Cd2 Cl2 86.24(6) . 2_666
N6 Cd3 N14 82.1(2) 1_545 .
N6 Cd3 Cl6 171.09(14) 1_545 2_667
N14 Cd3 Cl6 92.35(15) . 2_667
N6 Cd3 Cl4 90.06(15) 1_545 .
N14 Cd3 Cl4 84.09(15) . .
Cl6 Cd3 Cl4 96.33(6) 2_667 .
N6 Cd3 Cl6 89.03(15) 1_545 .
N14 Cd3 Cl6 91.90(15) . .
Cl6 Cd3 Cl6 84.17(6) 2_667 .
Cl4 Cd3 Cl6 175.97(5) . .
N6 Cd3 Cl3 86.84(15) 1_545 .
N14 Cd3 Cl3 163.63(14) . .
Cl6 Cd3 Cl3 99.97(6) 2_667 .
Cl4 Cd3 Cl3 83.89(6) . .
Cl6 Cd3 Cl3 99.97(6) . .
Cd2 Cl1 Cd1 96.08(6) . .
Cd2 Cl2 Cd1 93.87(6) . .
Cd2 Cl2 Cd2 93.76(6) . 2_666
Cd1 Cl2 Cd2 89.31(6) . 2_666
Cd1 Cl3 Cd3 93.48(6) . .
Cd1 Cl4 Cd3 95.56(6) . .
Cd2 Cl5 Cd1 95.29(6) . 2_666
Cd3 Cl6 Cd3 95.83(5) 2_667 .
N3 P1 N1 114.8(4) . .
N3 P1 O1 111.7(4) . .
N1 P1 O1 113.0(4) . .
N3 P1 O2 112.3(4) . .
N1 P1 O2 111.4(4) . .
O1 P1 O2 91.6(3) . .
N9 P2 N11 114.4(4) . .
N9 P2 O4 112.6(3) . .
N11 P2 O4 110.9(3) . .
N9 P2 O3 111.2(3) . .
N11 P2 O3 112.1(3) . .
O4 P2 O3 94.0(3) . .
C7 O1 P1 124.9(5) . .
C12 O2 P1 119.2(5) . .
C19 O3 P2 119.0(5) . .
C22 O4 P2 115.7(5) . .
C2 N1 P1 114.0(6) . .
C2 N2 C1 119.3(8) . .
C1 N3 P1 115.7(6) . .
C2 N4 C6 123.0(8) . .
C2 N4 C5 121.7(9) . .
C6 N4 C5 115.2(8) . .
C1 N5 C4 120.8(10) . .
C1 N5 C3 119.1(10) . .
C4 N5 C3 120.0(10) . .
C9 N6 C10 117.0(6) . .
C9 N6 Cd3 121.4(5) . 1_565
C10 N6 Cd3 121.6(5) . 1_565
C15 N7 C14 117.8(6) . .
C15 N7 Cd1 122.3(5) . .
C14 N7 Cd1 119.6(5) . .
C17 N8 C21 117.5(7) . .
C17 N8 Cd2 118.2(5) . .
C21 N8 Cd2 124.0(6) . .
C25 N9 P2 114.9(6) . .
C25 N10 C26 119.8(8) . .
C26 N11 P2 115.6(6) . .
C25 N12 C27 121.4(8) . .
C25 N12 C28 119.6(8) . .
C27 N12 C28 118.5(8) . .
C26 N13 C29 120.3(8) . .
C26 N13 C30 121.0(9) . .
C29 N13 C30 118.2(9) . .
C31 N14 C32 118.0(6) . .
C31 N14 Cd3 119.4(5) . .
C32 N14 Cd3 122.5(5) . .
N2 C1 N5 116.9(9) . .
N2 C1 N3 127.0(9) . .
N5 C1 N3 116.1(9) . .
N2 C2 N4 115.5(8) . .
N2 C2 N1 129.0(8) . .
N4 C2 N1 115.4(8) . .
C11 C7 C8 119.1(6) . .
C11 C7 O1 115.8(6) . .
C8 C7 O1 124.9(7) . .
C9 C8 C7 117.5(7) . .
N6 C9 C8 124.3(7) . .
N6 C10 C11 123.5(7) . .
C7 C11 C10 118.5(7) . .
C13 C12 C16 121.0(7) . .
C13 C12 O2 121.2(8) . .
C16 C12 O2 117.6(7) . .
C12 C13 C14 116.7(8) . .
N7 C14 C13 123.5(8) . .
N7 C15 C16 123.3(8) . .
C15 C16 C12 117.7(7) . .
N8 C17 C18 123.1(8) . .
C19 C18 C17 119.1(8) . .
C18 C19 C20 119.1(7) . .
C18 C19 O3 117.9(7) . .
C20 C19 O3 122.9(7) . .
C19 C20 C21 117.0(7) . .
N8 C21 C20 124.1(8) . .
C24 C22 C23 121.6(7) . .
C24 C22 O4 118.6(6) . .
C23 C22 O4 119.7(6) . .
C22 C23 C32 116.8(6) . 1_464
C22 C24 C31 117.3(6) . 1_464
N10 C25 N9 128.1(7) . .
N10 C25 N12 116.7(8) . .
N9 C25 N12 115.2(8) . .
N10 C26 N11 127.1(8) . .
N10 C26 N13 117.5(8) . .
N11 C26 N13 115.5(8) . .
N14 C31 C24 123.3(7) . 1_646
N14 C32 C23 123.0(6) . 1_646

loop_
_geom_bond_atom_site_label_1
_geom_bond_atom_site_label_2
_geom_bond_distance
_geom_bond_site_symmetry_2
Cd1 N7 2.325(6) .
Cd1 Cl4 2.5813(17) .
Cd1 Cl1 2.6037(19) .
Cd1 Cl3 2.6370(18) .
Cd1 Cl5 2.653(2) 2_666
Cd1 Cl2 2.6690(18) .
Cd2 N8 2.319(6) .
Cd2 O5 2.330(7) .
Cd2 Cl5 2.543(2) .
Cd2 Cl1 2.588(2) .
Cd2 Cl2 2.6145(17) .
Cd2 Cl2 2.794(2) 2_666
Cd3 N6 2.373(5) 1_545
Cd3 N14 2.381(6) .
Cd3 Cl6 2.5964(17) 2_667
Cd3 Cl4 2.6141(18) .
Cd3 Cl6 2.6177(18) .
Cd3 Cl3 2.6461(18) .
Cl2 Cd2 2.794(2) 2_666
Cl5 Cd1 2.653(2) 2_666
Cl6 Cd3 2.5964(17) 2_667
P1 N3 1.567(8) .
P1 N1 1.594(7) .
P1 O1 1.597(5) .
P1 O2 1.599(5) .
P2 N9 1.581(6) .
P2 N11 1.585(7) .
P2 O4 1.591(5) .
P2 O3 1.597(5) .
O1 C7 1.384(8) .
O2 C12 1.396(8) .
O3 C19 1.391(8) .
O4 C22 1.409(8) .
N1 C2 1.344(10) .
N2 C2 1.326(11) .
N2 C1 1.337(12) .
N3 C1 1.358(11) .
N4 C2 1.342(11) .
N4 C6 1.468(14) .
N4 C5 1.493(12) .
N5 C1 1.340(13) .
N5 C4 1.515(16) .
N5 C3 1.519(15) .
N6 C9 1.325(9) .
N6 C10 1.328(9) .
N6 Cd3 2.373(5) 1_565
N7 C15 1.327(10) .
N7 C14 1.336(10) .
N8 C17 1.295(10) .
N8 C21 1.324(10) .
N9 C25 1.352(11) .
N10 C25 1.328(11) .
N10 C26 1.341(11) .
N11 C26 1.348(11) .
N12 C25 1.354(10) .
N12 C27 1.442(12) .
N12 C28 1.468(13) .
N13 C26 1.356(12) .
N13 C29 1.455(12) .
N13 C30 1.471(14) .
N14 C31 1.334(9) .
N14 C32 1.339(9) .
C7 C11 1.376(10) .
C7 C8 1.383(10) .
C8 C9 1.382(11) .
C10 C11 1.378(10) .
C12 C13 1.362(12) .
C12 C16 1.384(12) .
C13 C14 1.385(10) .
C15 C16 1.361(10) .
C17 C18 1.376(11) .
C18 C19 1.364(11) .
C19 C20 1.365(12) .
C20 C21 1.384(11) .
C22 C24 1.364(10) .
C22 C23 1.379(10) .
C23 C32 1.389(10) 1_464
C24 C31 1.380(10) 1_464
C31 C24 1.380(10) 1_646
C32 C23 1.388(10) 1_646
